data_1576271
loop_
_publ_author_name
'Ordyszewska-Lach, Anna'
'Ciepli\'nska, Kinga'
'Anusiewicz, Iwona'
'Chojnacki, Jaros\/law'
'Kaniewska-Laskowska, Kinga'
'Grubba, Rafa\/l'

_publ_section_title
;
 A crystalline phosphorus-substituted borinium ion: double dihydrogen
 activation by an ambiphilic inorganic allene
;
_journal_name_full 'Chemical Science'
_journal_paper_doi 10.1039/D5SC07702H
_journal_year 2025
_chemical_absolute_configuration ad
_chemical_formula_moiety 'C16 Al F36 O4 -, C27 H56 B N2 P2 +'
_chemical_formula_sum 'C43 H56 Al B F36 N2 O4 P2'
_chemical_formula_weight 1448.62
_space_group_crystal_system trigonal
_space_group_IT_number 144
_space_group_name_Hall 'P 31'
_space_group_name_H-M_alt 'P 31'
_atom_sites_solution_hydrogens geom
_atom_sites_solution_primary dual
_atom_sites_solution_secondary difmap
_audit_creation_date 2025-04-10
_audit_creation_method
;
Olex2 1.2
(compiled 2018.05.29 svn.r3508 for OlexSys, GUI svn.r5506)
;
_audit_update_record
;
2025-06-16 deposited with the CCDC.	2025-11-18 downloaded from the CCDC.
;
_cell_angle_alpha 90
_cell_angle_beta 90
_cell_angle_gamma 120
_cell_formula_units_Z 3
_cell_length_a 15.9121(13)
_cell_length_b 15.9121(13)
_cell_length_c 20.735(2)
_cell_measurement_reflns_used 9551
_cell_measurement_temperature 120
_cell_measurement_theta_max 61.76
_cell_measurement_theta_min 3.97
_cell_volume 4546.6(7)
_computing_cell_refinement 'X-Area Recipe 1.34.0.0 (STOE, 2019)'
_computing_data_collection 'X-Area WinXpose 2.0.22.0 (STOE, 2016)'
_computing_data_reduction 'X-Area Integrate 1.77.0.0 (STOE, 2019) X-Area X-Red32 1.65.0.0 (STOE, 2018)'
_computing_molecular_graphics 'Olex2 (Dolomanov et al., 2009)'
_computing_publication_material 'Olex2 (Dolomanov et al., 2009)'
_computing_structure_refinement 'ShelXL (Sheldrick, 2015)'
_computing_structure_solution 'ShelXT (Sheldrick, 2015)'
_diffrn_ambient_temperature 120.0
_diffrn_detector_area_resol_mean 6.67
_diffrn_measured_fraction_theta_full 0.994
_diffrn_measured_fraction_theta_max 0.993
_diffrn_measurement_device_type 'STOE IPDS 2T'
_diffrn_measurement_method 'rotation method, \w scans'
_diffrn_radiation_type CuK\a
_diffrn_radiation_wavelength 1.54186
_diffrn_reflns_av_R_equivalents 0.0512
_diffrn_reflns_av_unetI/netI 0.0650
_diffrn_reflns_Laue_measured_fraction_full 0.994
_diffrn_reflns_Laue_measured_fraction_max 0.993
_diffrn_reflns_limit_h_max 18
_diffrn_reflns_limit_h_min -16
_diffrn_reflns_limit_k_max 18
_diffrn_reflns_limit_k_min -18
_diffrn_reflns_limit_l_max 24
_diffrn_reflns_limit_l_min -23
_diffrn_reflns_number 27531
_diffrn_reflns_point_group_measured_fraction_full 0.979
_diffrn_reflns_point_group_measured_fraction_max 0.979
_diffrn_reflns_theta_full 65.997
_diffrn_reflns_theta_max 65.997
_diffrn_reflns_theta_min 3.207
_diffrn_source 'GeniX Cu, 0.05 x 0.05 mm2 microfocus'
_exptl_absorpt_coefficient_mu 2.205
_exptl_absorpt_correction_T_max 0.9456
_exptl_absorpt_correction_T_min 0.7461
_exptl_absorpt_correction_type integration
_exptl_absorpt_process_details
'STOE X-Red32, absorption correction by Gaussian integration, analogous to P. Coppens, "The Evaluation of Absorption and Extinction in Single-Crystal Structure Analysis", published in F. R. Ahmed (Editor), "Crystallographic Computing", Munksgaard, Copenhagen (1970), 255 - 270'
_exptl_crystal_colour red
_exptl_crystal_density_diffrn 1.587
_exptl_crystal_density_method 'not measured'
_exptl_crystal_description needle
_exptl_crystal_F_000 2196
_exptl_crystal_size_max 0.16
_exptl_crystal_size_mid 0.03
_exptl_crystal_size_min 0.02
_refine_diff_density_max 0.886
_refine_diff_density_min -0.385
_refine_diff_density_rms 0.090
_refine_ls_abs_structure_details
;
 Flack x determined using 2669 quotients [(I+)-(I-)]/[(I+)+(I-)]
 (Parsons, Flack and Wagner, Acta Cryst. B69 (2013) 249-259).
;
_refine_ls_abs_structure_Flack 0.03(3)
_refine_ls_extinction_method none
_refine_ls_goodness_of_fit_ref 1.068
_refine_ls_hydrogen_treatment constr
_refine_ls_matrix_type full
_refine_ls_number_parameters 934
_refine_ls_number_reflns 10309
_refine_ls_number_restraints 235
_refine_ls_restrained_S_all 1.071
_refine_ls_R_factor_all 0.1280
_refine_ls_R_factor_gt 0.0834
_refine_ls_shift/su_max 0.001
_refine_ls_shift/su_mean 0.000
_refine_ls_structure_factor_coef Fsqd
_refine_ls_weighting_details 'w=1/[\s^2^(Fo^2^)+(0.0550P)^2^+24.4093P] where P=(Fo^2^+2Fc^2^)/3'
_refine_ls_weighting_scheme calc
_refine_ls_wR_factor_gt 0.1751
_refine_ls_wR_factor_ref 0.2078
_reflns_Friedel_coverage 0.970
_reflns_Friedel_fraction_full 0.964
_reflns_Friedel_fraction_max 0.964
_reflns_number_gt 7666
_reflns_number_total 10309
_reflns_threshold_expression 'I > 2\s(I)'
_cod_data_source_file d5sc07702h2.cif
_cod_data_source_block 4_WCA
_cod_original_cell_volume 4546.7(9)
_cod_database_code 1576271
_shelx_shelxl_version_number 2018/3
_shelx_space_group_comment
;
The symmetry employed for this shelxl refinement is uniquely defined
by the following loop, which should always be used as a source of
symmetry information in preference to the above space-group names.
They are only intended as comments.
;
_shelx_estimated_absorpt_t_max 0.957
_shelx_estimated_absorpt_t_min 0.719
_olex2_refinement_description
;
1. Fixed Uiso
 At 1.2 times of:
  All C(H) groups
 At 1.5 times of:
  All C(H,H,H) groups
2. Restrained distances
 Al1-O3 \\sim Al1-O3A
 with sigma of 0.02
 F19-C37 \\sim F19A-C37A \\sim F20-C37 \\sim F20A-C37A \\sim F21-C37 \\sim
F21A-C37A
 with sigma of 0.02
 F22-C38 \\sim F22A-C38A \\sim F23-C38 \\sim F23A-C38A \\sim F24-C38 \\sim
F24A-C38A
 with sigma of 0.02
 F25-C39 \\sim F25A-C39A \\sim F26-C39 \\sim F26A-C39A \\sim F27-C39 \\sim
F27A-C39A
 with sigma of 0.02
 O3-C36 \\sim O3A-C36A
 with sigma of 0.02
 C36-C37 \\sim C36A-C37A \\sim C36-C38 \\sim C36A-C38A \\sim C36-C39 \\sim
C36A-C39A
 with sigma of 0.02
 Al1-C36 \\sim Al1-C36A
 with sigma of 0.04
 F19-F20 \\sim F19A-F20A \\sim F19-F21 \\sim F19A-F21A
 with sigma of 0.04
 F19-C36 \\sim F19A-C36A
 with sigma of 0.04
 F20-F21 \\sim F20A-F21A
 with sigma of 0.04
 F20-C36 \\sim F20A-C36A \\sim F21-C36 \\sim F21A-C36A
 with sigma of 0.04
 F22-F23 \\sim F22A-F23A \\sim F22-F24 \\sim F22A-F24A
 with sigma of 0.04
 F22-C36 \\sim F22A-C36A
 with sigma of 0.04
 F23-F24 \\sim F23A-F24A
 with sigma of 0.04
 F23-C36 \\sim F23A-C36A \\sim F24-C36 \\sim F24A-C36A
 with sigma of 0.04
 F25-F26 \\sim F25A-F26A \\sim F25-F27 \\sim F25A-F27A
 with sigma of 0.04
 F25-C36 \\sim F25A-C36A
 with sigma of 0.04
 F26-F27 \\sim F26A-F27A
 with sigma of 0.04
 F26-C36 \\sim F26A-C36A \\sim F27-C36 \\sim F27A-C36A
 with sigma of 0.04
 O3-C37 \\sim O3A-C37A \\sim O3-C38 \\sim O3A-C38A \\sim O3-C39 \\sim O3A-C39A
 with sigma of 0.04
 C37-C38 \\sim C37A-C38A \\sim C37-C39 \\sim C37A-C39A \\sim C38-C39 \\sim
C38A-C39A
 with sigma of 0.04
 Al1-O4 \\sim Al1-O4A
 with sigma of 0.02
 F28-C41 \\sim F28A-C41A \\sim F29-C41 \\sim F29A-C41A \\sim F30-C41 \\sim
F30A-C41A
 with sigma of 0.02
 F31-C42 \\sim F31A-C42A \\sim F32-C42 \\sim F32A-C42A \\sim F33-C42 \\sim
F33A-C42A
 with sigma of 0.02
 F34-C43 \\sim F34A-C43A \\sim F35-C43 \\sim F35A-C43A \\sim F36-C43 \\sim
F36A-C43A
 with sigma of 0.02
 O4-C40 \\sim O4A-C40A
 with sigma of 0.02
 C40-C41 \\sim C40A-C41A \\sim C40-C42 \\sim C40A-C42A \\sim C40-C43 \\sim
C40A-C43A
 with sigma of 0.02
 Al1-C40 \\sim Al1-C40A
 with sigma of 0.04
 F28-F29 \\sim F28A-F29A
 with sigma of 0.04
 F28-F30 \\sim F28A-F30A
 with sigma of 0.04
 F28-C40 \\sim F28A-C40A
 with sigma of 0.04
 F29-F30 \\sim F29A-F30A
 with sigma of 0.04
 F29-C40 \\sim F29A-C40A
 with sigma of 0.04
 F30-C40 \\sim F30A-C40A
 with sigma of 0.04
 F31-F32 \\sim F31A-F32A
 with sigma of 0.04
 F31-F33 \\sim F31A-F33A
 with sigma of 0.04
 F31-C40 \\sim F31A-C40A
 with sigma of 0.04
 F32-F33 \\sim F32A-F33A
 with sigma of 0.04
 F32-C40 \\sim F32A-C40A
 with sigma of 0.04
 F33-C40 \\sim F33A-C40A
 with sigma of 0.04
 F34-F35 \\sim F34A-F35A
 with sigma of 0.04
 F34-F36 \\sim F34A-F36A
 with sigma of 0.04
 F34-C40 \\sim F34A-C40A
 with sigma of 0.04
 F35-F36 \\sim F35A-F36A
 with sigma of 0.04
 F35-C40 \\sim F35A-C40A
 with sigma of 0.04
 F36-C40 \\sim F36A-C40A
 with sigma of 0.04
 O4-C41 \\sim O4A-C41A
 with sigma of 0.04
 O4-C42 \\sim O4A-C42A
 with sigma of 0.04
 O4-C43 \\sim O4A-C43A
 with sigma of 0.04
 C41-C42 \\sim C41A-C42A
 with sigma of 0.04
 C41-C43 \\sim C41A-C43A
 with sigma of 0.04
 C42-C43 \\sim C42A-C43A
 with sigma of 0.04
3. Uiso/Uaniso restraints and constraints
O3 \\sim O3A: within 2A with sigma of 0.005 and sigma for terminal atoms of 0.01
C36 \\sim C37: within 2A with sigma of 0.01 and sigma for terminal atoms of 0.02
4. Others
 Sof(O3A)=Sof(C36A)=Sof(C37A)=Sof(F20A)=Sof(F21A)=Sof(F19A)=Sof(C38A)=
 Sof(F24A)=Sof(F22A)=Sof(F23A)=Sof(C39A)=Sof(F27A)=Sof(F25A)=Sof(F26A)=1-FVAR(1)
 Sof(F19)=Sof(F20)=Sof(F21)=Sof(F22)=Sof(F23)=Sof(F24)=Sof(F25)=Sof(F26)=
 Sof(F27)=Sof(O3)=Sof(C36)=Sof(C37)=Sof(C38)=Sof(C39)=FVAR(1)
 Sof(O4A)=Sof(C40A)=Sof(C41A)=Sof(F28A)=Sof(F30A)=Sof(F29A)=Sof(C42A)=
 Sof(F31A)=Sof(F32A)=Sof(F33A)=Sof(C43A)=Sof(F36A)=Sof(F34A)=Sof(F35A)=1-FVAR(2)
 Sof(F28)=Sof(F29)=Sof(F30)=Sof(F31)=Sof(F32)=Sof(F33)=Sof(F34)=Sof(F35)=
 Sof(F36)=Sof(O4)=Sof(C40)=Sof(C41)=Sof(C42)=Sof(C43)=FVAR(2)
 Fixed Uiso: C38A(0.08072) C39A(0.08) C41A(0.08) C42A(0.08) C43A(0.08)
5.a Ternary CH refined with riding coordinates:
 C4(H4), C9(H9)
5.b Idealised Me refined as rotating group:
 C5(H5A,H5B,H5C), C6(H6A,H6B,H6C), C7(H7A,H7B,H7C), C8(H8A,H8B,H8C), C10(H10A,
 H10B,H10C), C11(H11A,H11B,H11C), C13(H13A,H13B,H13C), C14(H14A,H14B,H14C),
 C15(H15A,H15B,H15C), C17(H17A,H17B,H17C), C18(H18A,H18B,H18C), C19(H19A,H19B,
 H19C), C21(H21A,H21B,H21C), C22(H22A,H22B,H22C), C23(H23A,H23B,H23C), C25(H25A,
 H25B,H25C), C26(H26A,H26B,H26C), C27(H27A,H27B,H27C)
;
_olex2_submission_special_instructions 'No special instructions were received'

loop_
_space_group_symop_operation_xyz
'x, y, z'
'-y, x-y, z+1/3'
'-x+y, -x, z+2/3'

loop_
_atom_site_label
_atom_site_type_symbol
_atom_site_fract_x
_atom_site_fract_y
_atom_site_fract_z
_atom_site_U_iso_or_equiv
_atom_site_adp_type
_atom_site_occupancy
_atom_site_site_symmetry_order
_atom_site_calc_flag
_atom_site_refinement_flags_posn
_atom_site_refinement_flags_adp
_atom_site_refinement_flags_occupancy
_atom_site_disorder_assembly
_atom_site_disorder_group
P1 P 0.2070(2) 0.9909(2) 0.43957(14) 0.0245(6) Uani 1 1 d . . . . .
P2 P 0.3520(2) 1.0168(2) 0.33159(13) 0.0232(6) Uani 1 1 d . . . . .
N1 N 0.3179(7) 0.8654(7) 0.5061(4) 0.027(2) Uani 1 1 d . . . . .
N2 N 0.4462(7) 1.0085(7) 0.5137(4) 0.025(2) Uani 1 1 d . . . . .
C1 C 0.3630(8) 0.9555(8) 0.4794(5) 0.023(2) Uani 1 1 d . . . . .
C2 C 0.3704(9) 0.8643(9) 0.5584(5) 0.032(3) Uani 1 1 d . . . . .
C3 C 0.4494(9) 0.9519(9) 0.5638(5) 0.031(3) Uani 1 1 d . . . . .
C4 C 0.2285(8) 0.7812(7) 0.4789(6) 0.026(2) Uani 1 1 d . . . . .
H4 H 0.214953 0.804359 0.437472 0.031 Uiso 1 1 calc R . . . .
C5 C 0.1405(9) 0.7518(10) 0.5214(7) 0.044(3) Uani 1 1 d . . . . .
H5A H 0.153934 0.737682 0.565009 0.066 Uiso 1 1 calc GR . . . .
H5B H 0.084584 0.693740 0.503512 0.066 Uiso 1 1 calc GR . . . .
H5C H 0.126136 0.804848 0.523231 0.066 Uiso 1 1 calc GR . . . .
C6 C 0.2485(10) 0.7006(9) 0.4610(6) 0.039(3) Uani 1 1 d . . . . .
H6A H 0.310770 0.728140 0.438302 0.059 Uiso 1 1 calc GR . . . .
H6B H 0.196625 0.653951 0.432863 0.059 Uiso 1 1 calc GR . . . .
H6C H 0.251149 0.667645 0.500207 0.059 Uiso 1 1 calc GR . . . .
C7 C 0.3431(11) 0.7782(10) 0.6018(6) 0.043(3) Uani 1 1 d . . . . .
H7A H 0.274262 0.747789 0.613169 0.065 Uiso 1 1 calc GR . . . .
H7B H 0.382441 0.799966 0.641199 0.065 Uiso 1 1 calc GR . . . .
H7C H 0.355093 0.731010 0.579340 0.065 Uiso 1 1 calc GR . . . .
C8 C 0.5279(10) 0.9854(12) 0.6142(6) 0.049(4) Uani 1 1 d . . . . .
H8A H 0.591571 1.018601 0.593182 0.073 Uiso 1 1 calc GR . . . .
H8B H 0.520831 0.929148 0.638170 0.073 Uiso 1 1 calc GR . . . .
H8C H 0.522241 1.030138 0.643942 0.073 Uiso 1 1 calc GR . . . .
C9 C 0.5208(8) 1.1094(9) 0.4956(6) 0.031(3) Uani 1 1 d . . . . .
H9 H 0.495366 1.127039 0.456941 0.038 Uiso 1 1 calc R . . . .
C10 C 0.5383(10) 1.1844(10) 0.5476(8) 0.050(4) Uani 1 1 d . . . . .
H10A H 0.475942 1.176062 0.562089 0.075 Uiso 1 1 calc GR . . . .
H10B H 0.578232 1.249830 0.529933 0.075 Uiso 1 1 calc GR . . . .
H10C H 0.571988 1.175507 0.584283 0.075 Uiso 1 1 calc GR . . . .
C11 C 0.6141(8) 1.1123(10) 0.4747(6) 0.040(3) Uani 1 1 d . . . . .
H11A H 0.641330 1.094842 0.511220 0.060 Uiso 1 1 calc GR . . . .
H11B H 0.660988 1.177870 0.459930 0.060 Uiso 1 1 calc GR . . . .
H11C H 0.599805 1.066087 0.439405 0.060 Uiso 1 1 calc GR . . . .
C12 C 0.1895(8) 1.0382(9) 0.5190(6) 0.033(3) Uani 1 1 d . . . . .
C13 C 0.2014(12) 1.1391(10) 0.5054(8) 0.055(4) Uani 1 1 d . . . . .
H13A H 0.263752 1.180255 0.484066 0.082 Uiso 1 1 calc GR . . . .
H13B H 0.199335 1.169175 0.546202 0.082 Uiso 1 1 calc GR . . . .
H13C H 0.148540 1.131824 0.477407 0.082 Uiso 1 1 calc GR . . . .
C14 C 0.2689(10) 1.0485(14) 0.5645(6) 0.060(5) Uani 1 1 d . . . . .
H14A H 0.266541 0.986027 0.568331 0.090 Uiso 1 1 calc GR . . . .
H14B H 0.259043 1.069032 0.607056 0.090 Uiso 1 1 calc GR . . . .
H14C H 0.332228 1.097232 0.547478 0.090 Uiso 1 1 calc GR . . . .
C15 C 0.0910(9) 0.9718(10) 0.5529(6) 0.041(3) Uani 1 1 d . . . . .
H15A H 0.038376 0.970823 0.527677 0.062 Uiso 1 1 calc GR . . . .
H15B H 0.091844 0.996977 0.596187 0.062 Uiso 1 1 calc GR . . . .
H15C H 0.080479 0.905833 0.556207 0.062 Uiso 1 1 calc GR . . . .
C16 C 0.1196(10) 0.9803(11) 0.3741(6) 0.042(3) Uani 1 1 d . . . . .
C17 C 0.1539(12) 1.0700(13) 0.3314(8) 0.059(5) Uani 1 1 d . . . . .
H17A H 0.172413 1.127028 0.358564 0.089 Uiso 1 1 calc GR . . . .
H17B H 0.101332 1.060560 0.302334 0.089 Uiso 1 1 calc GR . . . .
H17C H 0.210052 1.079880 0.305950 0.089 Uiso 1 1 calc GR . . . .
C18 C 0.0975(11) 0.8914(12) 0.3329(7) 0.054(4) Uani 1 1 d . . . . .
H18A H 0.158225 0.898829 0.315712 0.081 Uiso 1 1 calc GR . . . .
H18B H 0.054790 0.885847 0.297063 0.081 Uiso 1 1 calc GR . . . .
H18C H 0.065351 0.832785 0.359536 0.081 Uiso 1 1 calc GR . . . .
C19 C 0.0224(9) 0.9591(12) 0.4061(7) 0.049(4) Uani 1 1 d . . . . .
H19A H 0.002092 0.906280 0.437366 0.073 Uiso 1 1 calc GR . . . .
H19B H -0.027695 0.940248 0.372877 0.073 Uiso 1 1 calc GR . . . .
H19C H 0.031574 1.017571 0.428248 0.073 Uiso 1 1 calc GR . . . .
C20 C 0.4422(10) 1.1519(8) 0.3195(5) 0.034(3) Uani 1 1 d . . . . .
C21 C 0.4201(11) 1.2131(9) 0.3666(7) 0.042(3) Uani 1 1 d . . . . .
H21A H 0.351362 1.193998 0.363306 0.064 Uiso 1 1 calc GR . . . .
H21B H 0.460255 1.281946 0.355655 0.064 Uiso 1 1 calc GR . . . .
H21C H 0.434514 1.202215 0.410713 0.064 Uiso 1 1 calc GR . . . .
C22 C 0.5498(10) 1.1848(9) 0.3248(7) 0.044(3) Uani 1 1 d . . . . .
H22A H 0.566156 1.181851 0.369977 0.065 Uiso 1 1 calc GR . . . .
H22B H 0.588164 1.251687 0.309113 0.065 Uiso 1 1 calc GR . . . .
H22C H 0.564167 1.142219 0.298733 0.065 Uiso 1 1 calc GR . . . .
C23 C 0.4249(12) 1.1774(11) 0.2505(6) 0.051(4) Uani 1 1 d . . . . .
H23A H 0.443870 1.144159 0.218875 0.076 Uiso 1 1 calc GR . . . .
H23B H 0.463906 1.247705 0.243934 0.076 Uiso 1 1 calc GR . . . .
H23C H 0.356039 1.156534 0.245020 0.076 Uiso 1 1 calc GR . . . .
C24 C 0.4037(8) 0.9403(8) 0.3007(5) 0.025(2) Uani 1 1 d . . . . .
C25 C 0.4886(10) 0.9451(10) 0.3395(6) 0.040(3) Uani 1 1 d . . . . .
H25A H 0.545870 1.009847 0.335018 0.060 Uiso 1 1 calc GR . . . .
H25B H 0.503599 0.896319 0.323164 0.060 Uiso 1 1 calc GR . . . .
H25C H 0.470437 0.932356 0.385136 0.060 Uiso 1 1 calc GR . . . .
C26 C 0.3175(9) 0.8372(9) 0.3027(6) 0.035(3) Uani 1 1 d . . . . .
H26A H 0.289268 0.823354 0.346123 0.053 Uiso 1 1 calc GR . . . .
H26B H 0.339307 0.791205 0.292030 0.053 Uiso 1 1 calc GR . . . .
H26C H 0.268542 0.830918 0.271440 0.053 Uiso 1 1 calc GR . . . .
C27 C 0.4331(10) 0.9656(10) 0.2301(6) 0.037(3) Uani 1 1 d . . . . .
H27A H 0.377107 0.957091 0.205074 0.056 Uiso 1 1 calc GR . . . .
H27B H 0.455439 0.922723 0.212965 0.056 Uiso 1 1 calc GR . . . .
H27C H 0.485575 1.033193 0.226952 0.056 Uiso 1 1 calc GR . . . .
B1 B 0.3194(8) 0.9912(8) 0.4223(6) 0.019(2) Uani 1 1 d . . . . .
Al1 Al 0.6576(2) 0.6400(2) 0.53968(15) 0.0238(7) Uani 1 1 d D . . . .
F1 F 0.7464(8) 0.9837(7) 0.4621(7) 0.096(4) Uani 1 1 d . . . . .
F2 F 0.8333(6) 0.9250(7) 0.4961(5) 0.070(3) Uani 1 1 d . . . . .
F3 F 0.7270(8) 0.9237(8) 0.5583(5) 0.078(3) Uani 1 1 d . . . . .
F4 F 0.7711(7) 0.8502(9) 0.3807(4) 0.083(3) Uani 1 1 d . . . . .
F5 F 0.6327(8) 0.7196(9) 0.3760(5) 0.092(4) Uani 1 1 d . . . . .
F6 F 0.6420(9) 0.8586(12) 0.3677(5) 0.110(5) Uani 1 1 d . . . . .
F7 F 0.4996(6) 0.7180(8) 0.4555(5) 0.074(3) Uani 1 1 d . . . . .
F8 F 0.5467(7) 0.7682(7) 0.5510(4) 0.067(3) Uani 1 1 d . . . . .
F9 F 0.5554(7) 0.8684(7) 0.4806(5) 0.072(3) Uani 1 1 d . . . . .
F10 F 0.4302(9) 0.5851(8) 0.6316(5) 0.087(3) Uani 1 1 d . . . . .
F11 F 0.3342(8) 0.4352(9) 0.6383(5) 0.083(3) Uani 1 1 d . . . . .
F12 F 0.4802(8) 0.4911(8) 0.6686(5) 0.081(3) Uani 1 1 d . . . . .
F13 F 0.2937(8) 0.3803(8) 0.5125(7) 0.105(4) Uani 1 1 d . . . . .
F14 F 0.4006(9) 0.4798(10) 0.4478(5) 0.101(4) Uani 1 1 d . . . . .
F15 F 0.3412(7) 0.5325(8) 0.5167(5) 0.074(3) Uani 1 1 d . . . . .
F16 F 0.3979(7) 0.3208(6) 0.5862(5) 0.076(3) Uani 1 1 d . . . . .
F17 F 0.5511(7) 0.4170(7) 0.5823(6) 0.076(3) Uani 1 1 d . . . . .
F18 F 0.4674(9) 0.3660(8) 0.4953(5) 0.087(4) Uani 1 1 d . . . . .
F19 F 0.7474(15) 0.7738(12) 0.7724(7) 0.101(6) Uani 0.761(13) 1 d D . P A 1
F20 F 0.6168(10) 0.7127(13) 0.7202(11) 0.112(6) Uani 0.761(13) 1 d D . P A 1
F21 F 0.7381(12) 0.8445(10) 0.6877(12) 0.099(7) Uani 0.761(13) 1 d D . P A 1
F22 F 0.8928(10) 0.7190(12) 0.6320(8) 0.090(5) Uani 0.761(13) 1 d D . P A 1
F23 F 0.8605(9) 0.8283(10) 0.6055(7) 0.092(5) Uani 0.761(13) 1 d D . P A 1
F24 F 0.9070(8) 0.8247(8) 0.7003(6) 0.065(4) Uani 0.761(13) 1 d D . P A 1
F25 F 0.8059(10) 0.6425(10) 0.7561(5) 0.070(4) Uani 0.761(13) 1 d D . P A 1
F26 F 0.7407(18) 0.5516(12) 0.6723(10) 0.115(8) Uani 0.761(13) 1 d D . P A 1
F27 F 0.6537(10) 0.5710(9) 0.7438(6) 0.079(5) Uani 0.761(13) 1 d D . P A 1
F28 F 0.9235(7) 0.6502(10) 0.4126(7) 0.070(4) Uani 0.808(18) 1 d D . P A 1
F29 F 0.8236(9) 0.7062(11) 0.3954(6) 0.076(5) Uani 0.808(18) 1 d D . P A 1
F30 F 0.9002(10) 0.7273(8) 0.4908(7) 0.069(4) Uani 0.808(18) 1 d D . P A 1
F31 F 0.7607(14) 0.5182(18) 0.3564(6) 0.134(9) Uani 0.808(18) 1 d D . P A 1
F32 F 0.6540(11) 0.5526(13) 0.3889(9) 0.116(7) Uani 0.808(18) 1 d D . P A 1
F33 F 0.6485(10) 0.4192(12) 0.4255(8) 0.092(5) Uani 0.808(18) 1 d D . P A 1
F34 F 0.8412(10) 0.4685(9) 0.4604(8) 0.078(5) Uani 0.808(18) 1 d D . P A 1
F35 F 0.7385(9) 0.4385(7) 0.5348(6) 0.063(4) Uani 0.808(18) 1 d D . P A 1
F36 F 0.8846(11) 0.5731(10) 0.5392(7) 0.067(4) Uani 0.808(18) 1 d D . P A 1
O1 O 0.6861(7) 0.7434(7) 0.4991(5) 0.053(3) Uani 1 1 d . . . . .
O2 O 0.5348(6) 0.5654(7) 0.5384(5) 0.048(2) Uani 1 1 d . . . . .
O3 O 0.6885(11) 0.6725(10) 0.6188(6) 0.057(4) Uani 0.761(13) 1 d D U P A 1
O4 O 0.7196(11) 0.5883(10) 0.5087(9) 0.059(4) Uani 0.808(18) 1 d D . P A 1
C28 C 0.6699(9) 0.8104(9) 0.4719(6) 0.031(3) Uani 1 1 d . . . . .
C29 C 0.7457(11) 0.9123(12) 0.4977(8) 0.056(4) Uani 1 1 d . . . . .
C30 C 0.6792(12) 0.8091(14) 0.3966(8) 0.060(4) Uani 1 1 d . . . . .
C31 C 0.5676(10) 0.7937(11) 0.4900(8) 0.051(4) Uani 1 1 d . . . . .
C32 C 0.4523(9) 0.4863(9) 0.5527(7) 0.040(3) Uani 1 1 d . . . . .
C33 C 0.4213(13) 0.4972(13) 0.6242(8) 0.060(4) Uani 1 1 d . . . . .
C34 C 0.3736(13) 0.4724(13) 0.5072(8) 0.065(5) Uani 1 1 d . . . . .
C35 C 0.4689(10) 0.3982(11) 0.5558(9) 0.056(4) Uani 1 1 d . . . . .
C36 C 0.7476(12) 0.7034(14) 0.6711(6) 0.042(6) Uani 0.761(13) 1 d D U P A 1
C37 C 0.7125(12) 0.7605(13) 0.7142(9) 0.059(5) Uani 0.761(13) 1 d D U P A 1
C38 C 0.8556(13) 0.7714(12) 0.6522(6) 0.048(5) Uani 0.761(13) 1 d D . P A 1
C39 C 0.7391(12) 0.6157(12) 0.7114(7) 0.060(6) Uani 0.761(13) 1 d D . P A 1
C40 C 0.7705(13) 0.5702(13) 0.4645(7) 0.032(5) Uani 0.808(18) 1 d D . P A 1
C41 C 0.8568(12) 0.6676(14) 0.4402(7) 0.053(5) Uani 0.808(18) 1 d D . P A 1
C42 C 0.7071(14) 0.5121(15) 0.4069(10) 0.096(10) Uani 0.808(18) 1 d D . P A 1
C43 C 0.8083(11) 0.5128(11) 0.5005(8) 0.056(5) Uani 0.808(18) 1 d D . P A 1
O3A O 0.722(3) 0.647(3) 0.6079(12) 0.036(5) Uani 0.239(13) 1 d D U P A 2
C36A C 0.735(2) 0.680(3) 0.6700(14) 0.03(2) Uiso 0.239(13) 1 d D . P A 2
C37A C 0.689(3) 0.741(3) 0.692(2) 0.12(5) Uiso 0.239(13) 1 d D . P A 2
F20A F 0.602(3) 0.707(3) 0.669(2) 0.071(13) Uiso 0.239(13) 1 d D . P A 2
F21A F 0.742(6) 0.832(3) 0.674(4) 0.23(8) Uiso 0.239(13) 1 d D . P A 2
F19A F 0.682(4) 0.738(4) 0.756(2) 0.089(17) Uiso 0.239(13) 1 d D . P A 2
C38A C 0.846(3) 0.742(3) 0.686(2) 0.081 Uiso 0.239(13) 1 d D . P A 2
F24A F 0.857(5) 0.783(5) 0.742(3) 0.15(3) Uiso 0.239(13) 1 d D . P A 2
F22A F 0.874(5) 0.677(5) 0.685(4) 0.17(3) Uiso 0.239(13) 1 d D . P A 2
F23A F 0.888(5) 0.812(5) 0.644(4) 0.25(7) Uiso 0.239(13) 1 d D . P A 2
C39A C 0.687(3) 0.584(3) 0.7117(19) 0.080 Uiso 0.239(13) 1 d D . P A 2
F27A F 0.593(3) 0.554(4) 0.713(3) 0.13(2) Uiso 0.239(13) 1 d D . P A 2
F25A F 0.726(6) 0.602(5) 0.770(2) 0.17(3) Uiso 0.239(13) 1 d D . P A 2
F26A F 0.706(5) 0.522(4) 0.682(3) 0.10(3) Uiso 0.239(13) 1 d D . P A 2
O4A O 0.690(3) 0.579(3) 0.4835(18) 0.023(13) Uiso 0.192(18) 1 d D . P A 2
C40A C 0.748(3) 0.548(3) 0.4589(16) 0.03(3) Uiso 0.192(18) 1 d D . P A 2
C41A C 0.843(3) 0.635(3) 0.435(2) 0.080 Uiso 0.192(18) 1 d D . P A 2
F28A F 0.917(5) 0.617(6) 0.444(5) 0.25(8) Uiso 0.192(18) 1 d D . P A 2
F30A F 0.867(4) 0.717(3) 0.470(2) 0.044(14) Uiso 0.192(18) 1 d D . P A 2
F29A F 0.834(4) 0.650(4) 0.371(2) 0.09(2) Uiso 0.192(18) 1 d D . P A 2
C42A C 0.699(3) 0.466(3) 0.4082(19) 0.080 Uiso 0.192(18) 1 d D . P A 2
F31A F 0.763(3) 0.461(4) 0.369(2) 0.057(15) Uiso 0.192(18) 1 d D . P A 2
F32A F 0.640(4) 0.484(5) 0.371(2) 0.086(19) Uiso 0.192(18) 1 d D . P A 2
F33A F 0.646(4) 0.381(3) 0.439(3) 0.058(17) Uiso 0.192(18) 1 d D . P A 2
C43A C 0.772(3) 0.499(3) 0.515(2) 0.080 Uiso 0.192(18) 1 d D . P A 2
F36A F 0.849(4) 0.567(4) 0.548(3) 0.06(2) Uiso 0.192(18) 1 d D . P A 2
F34A F 0.784(6) 0.426(4) 0.491(3) 0.11(3) Uiso 0.192(18) 1 d D . P A 2
F35A F 0.689(4) 0.444(4) 0.549(3) 0.09(2) Uiso 0.192(18) 1 d D . P A 2

loop_
_atom_site_aniso_label
_atom_site_aniso_U_11
_atom_site_aniso_U_22
_atom_site_aniso_U_33
_atom_site_aniso_U_23
_atom_site_aniso_U_13
_atom_site_aniso_U_12
P1 0.0240(15) 0.0275(15) 0.0232(13) -0.0039(12) -0.0025(12) 0.0137(13)
P2 0.0328(16) 0.0245(15) 0.0171(12) 0.0000(12) -0.0001(12) 0.0179(13)
N1 0.022(5) 0.029(5) 0.025(5) 0.003(4) -0.002(4) 0.010(4)
N2 0.027(5) 0.032(5) 0.019(5) -0.005(4) -0.001(4) 0.017(4)
C1 0.019(5) 0.026(6) 0.023(5) -0.002(5) -0.003(4) 0.012(5)
C2 0.042(7) 0.045(7) 0.018(5) 0.010(5) 0.002(5) 0.030(6)
C3 0.036(7) 0.046(7) 0.020(5) 0.004(5) -0.005(5) 0.028(6)
C4 0.022(6) 0.016(5) 0.033(6) 0.010(5) 0.001(5) 0.005(5)
C5 0.029(7) 0.037(7) 0.061(9) 0.016(7) 0.017(6) 0.013(6)
C6 0.047(8) 0.021(6) 0.043(7) 0.003(5) 0.000(6) 0.012(6)
C7 0.051(8) 0.057(9) 0.029(7) 0.019(6) 0.005(6) 0.033(7)
C8 0.040(8) 0.079(11) 0.029(7) -0.017(7) -0.015(6) 0.031(8)
C9 0.016(5) 0.036(7) 0.027(6) -0.009(5) -0.006(5) 0.002(5)
C10 0.023(7) 0.045(8) 0.067(10) -0.010(7) -0.004(7) 0.006(6)
C11 0.014(6) 0.053(8) 0.040(7) -0.013(6) 0.000(5) 0.007(6)
C12 0.027(6) 0.034(7) 0.027(6) -0.004(5) 0.007(5) 0.008(5)
C13 0.058(9) 0.031(7) 0.066(10) -0.011(7) 0.024(8) 0.016(7)
C14 0.036(8) 0.114(14) 0.033(7) -0.038(8) -0.007(6) 0.039(9)
C15 0.032(7) 0.051(8) 0.041(7) 0.004(6) 0.014(6) 0.021(6)
C16 0.046(8) 0.064(9) 0.034(7) 0.000(6) -0.008(6) 0.041(7)
C17 0.057(10) 0.091(13) 0.060(10) 0.030(9) 0.016(8) 0.060(10)
C18 0.040(8) 0.086(12) 0.037(7) -0.028(8) -0.019(6) 0.033(8)
C19 0.032(7) 0.077(11) 0.050(8) -0.001(8) -0.011(6) 0.037(8)
C20 0.053(8) 0.019(6) 0.025(6) 0.007(5) 0.016(6) 0.015(6)
C21 0.056(9) 0.023(6) 0.050(8) 0.009(6) 0.010(7) 0.021(6)
C22 0.047(8) 0.022(6) 0.046(8) 0.004(6) 0.018(7) 0.006(6)
C23 0.078(11) 0.048(9) 0.036(7) 0.016(7) 0.008(7) 0.039(8)
C24 0.029(6) 0.033(6) 0.019(5) -0.006(5) -0.005(5) 0.019(5)
C25 0.050(8) 0.053(8) 0.032(7) -0.010(6) -0.013(6) 0.036(7)
C26 0.042(7) 0.029(7) 0.042(7) 0.001(6) 0.012(6) 0.023(6)
C27 0.046(8) 0.040(7) 0.031(6) -0.010(6) 0.004(6) 0.025(6)
B1 0.017(6) 0.009(5) 0.028(6) 0.002(5) 0.002(5) 0.005(5)
Al1 0.0204(16) 0.0270(18) 0.0228(16) 0.0037(14) 0.0002(13) 0.0109(15)
F1 0.080(7) 0.054(6) 0.156(11) 0.049(7) 0.022(7) 0.035(6)
F2 0.035(5) 0.070(6) 0.097(7) 0.004(5) 0.001(5) 0.019(4)
F3 0.084(7) 0.074(7) 0.069(6) -0.028(5) -0.005(6) 0.034(6)
F4 0.070(7) 0.136(10) 0.051(6) 0.014(6) 0.029(5) 0.058(7)
F5 0.064(7) 0.126(10) 0.077(7) -0.058(7) -0.012(5) 0.041(7)
F6 0.111(9) 0.203(15) 0.055(6) 0.044(8) 0.005(6) 0.107(11)
F7 0.036(5) 0.097(8) 0.090(7) 0.004(6) -0.005(5) 0.035(5)
F8 0.061(6) 0.090(7) 0.066(6) 0.031(5) 0.036(5) 0.048(5)
F9 0.062(6) 0.074(6) 0.107(8) 0.034(6) 0.019(5) 0.055(6)
F10 0.136(10) 0.079(7) 0.078(7) -0.001(6) 0.021(7) 0.076(7)
F11 0.071(7) 0.111(9) 0.080(7) 0.036(6) 0.034(6) 0.056(7)
F12 0.089(8) 0.100(8) 0.054(6) 0.006(5) -0.011(5) 0.047(7)
F13 0.063(7) 0.067(7) 0.138(10) 0.006(7) -0.045(7) -0.003(6)
F14 0.112(10) 0.146(12) 0.048(6) -0.005(6) -0.007(6) 0.067(9)
F15 0.062(6) 0.086(7) 0.083(7) 0.028(6) 0.000(5) 0.043(6)
F16 0.065(6) 0.041(5) 0.105(8) 0.021(5) 0.008(6) 0.014(5)
F17 0.054(6) 0.059(6) 0.123(9) 0.015(6) 0.016(6) 0.035(5)
F18 0.130(10) 0.070(7) 0.074(7) -0.028(5) 0.013(6) 0.060(7)
F19 0.132(16) 0.092(12) 0.070(10) -0.038(9) 0.003(10) 0.047(11)
F20 0.052(9) 0.120(14) 0.155(18) -0.009(13) 0.003(11) 0.037(9)
F21 0.099(13) 0.041(7) 0.162(18) 0.026(9) 0.005(11) 0.038(8)
F22 0.066(9) 0.097(12) 0.102(12) -0.005(10) 0.022(8) 0.037(9)
F23 0.053(8) 0.085(10) 0.083(9) 0.058(8) 0.001(7) -0.006(7)
F24 0.051(7) 0.045(7) 0.069(8) -0.005(6) -0.030(6) 0.002(6)
F25 0.076(9) 0.080(9) 0.050(7) 0.028(6) -0.016(6) 0.036(8)
F26 0.16(2) 0.032(8) 0.153(18) 0.001(10) 0.036(16) 0.054(11)
F27 0.073(10) 0.055(8) 0.062(8) 0.034(6) 0.016(7) -0.001(7)
F28 0.035(6) 0.093(9) 0.084(9) 0.012(8) 0.031(6) 0.034(6)
F29 0.075(8) 0.097(10) 0.060(8) 0.055(7) 0.015(6) 0.046(8)
F30 0.046(7) 0.061(8) 0.072(9) -0.008(6) -0.021(7) 0.006(6)
F31 0.153(18) 0.17(2) 0.033(7) -0.024(10) 0.004(9) 0.043(15)
F32 0.092(11) 0.112(13) 0.142(14) -0.007(11) -0.084(11) 0.050(10)
F33 0.076(10) 0.054(9) 0.105(12) -0.022(9) -0.026(9) 0.002(8)
F34 0.069(8) 0.068(8) 0.127(12) -0.024(8) -0.003(8) 0.057(7)
F35 0.053(7) 0.029(5) 0.104(10) 0.027(6) -0.004(7) 0.019(5)
F36 0.043(8) 0.077(9) 0.066(8) 0.003(6) -0.031(7) 0.018(7)
O1 0.053(6) 0.042(6) 0.076(7) 0.025(5) 0.010(5) 0.032(5)
O2 0.019(4) 0.039(5) 0.075(7) -0.003(5) 0.007(4) 0.007(4)
O3 0.065(10) 0.057(9) 0.042(7) -0.015(6) -0.023(7) 0.026(7)
O4 0.053(9) 0.064(9) 0.082(11) 0.018(8) 0.033(9) 0.047(8)
C28 0.026(6) 0.041(7) 0.028(6) 0.007(5) 0.002(5) 0.018(6)
C29 0.042(9) 0.062(10) 0.063(10) 0.021(8) 0.015(8) 0.027(8)
C30 0.054(10) 0.086(13) 0.046(9) -0.001(9) -0.001(8) 0.039(10)
C31 0.031(8) 0.053(9) 0.065(10) 0.009(8) -0.002(7) 0.020(7)
C32 0.031(7) 0.023(6) 0.057(8) -0.010(6) 0.007(6) 0.008(6)
C33 0.062(11) 0.061(10) 0.057(10) -0.002(8) 0.001(9) 0.031(9)
C34 0.051(10) 0.066(11) 0.058(11) 0.000(9) -0.017(8) 0.014(9)
C35 0.031(8) 0.037(8) 0.095(13) 0.014(8) 0.005(8) 0.012(7)
C36 0.046(11) 0.037(9) 0.021(8) 0.009(7) -0.013(7) 0.005(8)
C37 0.051(11) 0.052(11) 0.063(11) 0.017(9) 0.016(10) 0.017(9)
C38 0.049(12) 0.051(12) 0.021(9) 0.007(8) 0.002(8) 0.009(10)
C39 0.085(17) 0.027(10) 0.042(11) 0.004(9) 0.002(11) 0.009(10)
C40 0.021(8) 0.035(9) 0.043(11) -0.002(8) 0.000(7) 0.016(8)
C41 0.045(11) 0.066(14) 0.056(12) 0.004(11) 0.000(9) 0.034(10)
C42 0.09(2) 0.076(18) 0.10(2) 0.000(16) -0.063(18) 0.029(16)
C43 0.067(13) 0.062(13) 0.064(12) 0.002(10) 0.016(11) 0.052(12)
O3A 0.052(12) 0.047(11) 0.034(9) -0.017(9) -0.022(9) 0.043(8)

loop_
_atom_type_symbol
_atom_type_description
_atom_type_scat_dispersion_real
_atom_type_scat_dispersion_imag
_atom_type_scat_source
C C 0.0181 0.0091 'International Tables Vol C Tables 4.2.6.8 and 6.1.1.4'
H H 0.0000 0.0000 'International Tables Vol C Tables 4.2.6.8 and 6.1.1.4'
Al Al 0.2130 0.2455 'International Tables Vol C Tables 4.2.6.8 and 6.1.1.4'
B B 0.0090 0.0039 'International Tables Vol C Tables 4.2.6.8 and 6.1.1.4'
F F 0.0727 0.0534 'International Tables Vol C Tables 4.2.6.8 and 6.1.1.4'
N N 0.0311 0.0180 'International Tables Vol C Tables 4.2.6.8 and 6.1.1.4'
O O 0.0492 0.0322 'International Tables Vol C Tables 4.2.6.8 and 6.1.1.4'
P P 0.2955 0.4335 'International Tables Vol C Tables 4.2.6.8 and 6.1.1.4'

loop_
_geom_angle_atom_site_label_1
_geom_angle_atom_site_label_2
_geom_angle_atom_site_label_3
_geom_angle
_geom_angle_site_symmetry_1
_geom_angle_site_symmetry_3
_geom_angle_publ_flag
C12 P1 C16 114.4(6) . . ?
B1 P1 C12 120.7(6) . . ?
B1 P1 C16 122.5(6) . . ?
C20 P2 B1 109.6(5) . . ?
C24 P2 C20 110.8(5) . . ?
C24 P2 B1 110.5(5) . . ?
C1 N1 C2 109.3(9) . . ?
C1 N1 C4 123.8(9) . . ?
C2 N1 C4 126.8(10) . . ?
C1 N2 C3 109.2(10) . . ?
C1 N2 C9 122.6(9) . . ?
C3 N2 C9 128.1(9) . . ?
N1 C1 N2 106.1(9) . . ?
N1 C1 B1 125.2(9) . . ?
N2 C1 B1 128.5(10) . . ?
N1 C2 C7 125.6(12) . . ?
C3 C2 N1 108.3(10) . . ?
C3 C2 C7 126.1(11) . . ?
N2 C3 C8 125.5(12) . . ?
C2 C3 N2 107.0(10) . . ?
C2 C3 C8 127.5(11) . . ?
N1 C4 H4 106.1 . . ?
N1 C4 C5 112.1(10) . . ?
N1 C4 C6 110.0(9) . . ?
C5 C4 H4 106.1 . . ?
C6 C4 H4 106.1 . . ?
C6 C4 C5 115.7(10) . . ?
C4 C5 H5A 109.5 . . ?
C4 C5 H5B 109.5 . . ?
C4 C5 H5C 109.5 . . ?
H5A C5 H5B 109.5 . . ?
H5A C5 H5C 109.5 . . ?
H5B C5 H5C 109.5 . . ?
C4 C6 H6A 109.5 . . ?
C4 C6 H6B 109.5 . . ?
C4 C6 H6C 109.5 . . ?
H6A C6 H6B 109.5 . . ?
H6A C6 H6C 109.5 . . ?
H6B C6 H6C 109.5 . . ?
C2 C7 H7A 109.5 . . ?
C2 C7 H7B 109.5 . . ?
C2 C7 H7C 109.5 . . ?
H7A C7 H7B 109.5 . . ?
H7A C7 H7C 109.5 . . ?
H7B C7 H7C 109.5 . . ?
C3 C8 H8A 109.5 . . ?
C3 C8 H8B 109.5 . . ?
C3 C8 H8C 109.5 . . ?
H8A C8 H8B 109.5 . . ?
H8A C8 H8C 109.5 . . ?
H8B C8 H8C 109.5 . . ?
N2 C9 H9 106.7 . . ?
N2 C9 C10 113.5(10) . . ?
N2 C9 C11 110.1(10) . . ?
C10 C9 H9 106.7 . . ?
C11 C9 H9 106.7 . . ?
C11 C9 C10 112.5(10) . . ?
C9 C10 H10A 109.5 . . ?
C9 C10 H10B 109.5 . . ?
C9 C10 H10C 109.5 . . ?
H10A C10 H10B 109.5 . . ?
H10A C10 H10C 109.5 . . ?
H10B C10 H10C 109.5 . . ?
C9 C11 H11A 109.5 . . ?
C9 C11 H11B 109.5 . . ?
C9 C11 H11C 109.5 . . ?
H11A C11 H11B 109.5 . . ?
H11A C11 H11C 109.5 . . ?
H11B C11 H11C 109.5 . . ?
C13 C12 P1 106.8(9) . . ?
C13 C12 C15 110.2(11) . . ?
C14 C12 P1 107.7(8) . . ?
C14 C12 C13 109.7(12) . . ?
C14 C12 C15 107.2(11) . . ?
C15 C12 P1 115.1(9) . . ?
C12 C13 H13A 109.5 . . ?
C12 C13 H13B 109.5 . . ?
C12 C13 H13C 109.5 . . ?
H13A C13 H13B 109.5 . . ?
H13A C13 H13C 109.5 . . ?
H13B C13 H13C 109.5 . . ?
C12 C14 H14A 109.5 . . ?
C12 C14 H14B 109.5 . . ?
C12 C14 H14C 109.5 . . ?
H14A C14 H14B 109.5 . . ?
H14A C14 H14C 109.5 . . ?
H14B C14 H14C 109.5 . . ?
C12 C15 H15A 109.5 . . ?
C12 C15 H15B 109.5 . . ?
C12 C15 H15C 109.5 . . ?
H15A C15 H15B 109.5 . . ?
H15A C15 H15C 109.5 . . ?
H15B C15 H15C 109.5 . . ?
C17 C16 P1 115.4(11) . . ?
C17 C16 C18 110.4(12) . . ?
C17 C16 C19 107.6(11) . . ?
C18 C16 P1 107.5(9) . . ?
C18 C16 C19 107.0(13) . . ?
C19 C16 P1 108.6(9) . . ?
C16 C17 H17A 109.5 . . ?
C16 C17 H17B 109.5 . . ?
C16 C17 H17C 109.5 . . ?
H17A C17 H17B 109.5 . . ?
H17A C17 H17C 109.5 . . ?
H17B C17 H17C 109.5 . . ?
C16 C18 H18A 109.5 . . ?
C16 C18 H18B 109.5 . . ?
C16 C18 H18C 109.5 . . ?
H18A C18 H18B 109.5 . . ?
H18A C18 H18C 109.5 . . ?
H18B C18 H18C 109.5 . . ?
C16 C19 H19A 109.5 . . ?
C16 C19 H19B 109.5 . . ?
C16 C19 H19C 109.5 . . ?
H19A C19 H19B 109.5 . . ?
H19A C19 H19C 109.5 . . ?
H19B C19 H19C 109.5 . . ?
C21 C20 P2 110.3(8) . . ?
C21 C20 C23 107.1(11) . . ?
C22 C20 P2 117.4(9) . . ?
C22 C20 C21 108.0(11) . . ?
C22 C20 C23 107.0(11) . . ?
C23 C20 P2 106.5(9) . . ?
C20 C21 H21A 109.5 . . ?
C20 C21 H21B 109.5 . . ?
C20 C21 H21C 109.5 . . ?
H21A C21 H21B 109.5 . . ?
H21A C21 H21C 109.5 . . ?
H21B C21 H21C 109.5 . . ?
C20 C22 H22A 109.5 . . ?
C20 C22 H22B 109.5 . . ?
C20 C22 H22C 109.5 . . ?
H22A C22 H22B 109.5 . . ?
H22A C22 H22C 109.5 . . ?
H22B C22 H22C 109.5 . . ?
C20 C23 H23A 109.5 . . ?
C20 C23 H23B 109.5 . . ?
C20 C23 H23C 109.5 . . ?
H23A C23 H23B 109.5 . . ?
H23A C23 H23C 109.5 . . ?
H23B C23 H23C 109.5 . . ?
C25 C24 P2 116.3(8) . . ?
C26 C24 P2 103.7(8) . . ?
C26 C24 C25 109.5(10) . . ?
C26 C24 C27 107.6(9) . . ?
C27 C24 P2 109.2(8) . . ?
C27 C24 C25 110.0(10) . . ?
C24 C25 H25A 109.5 . . ?
C24 C25 H25B 109.5 . . ?
C24 C25 H25C 109.5 . . ?
H25A C25 H25B 109.5 . . ?
H25A C25 H25C 109.5 . . ?
H25B C25 H25C 109.5 . . ?
C24 C26 H26A 109.5 . . ?
C24 C26 H26B 109.5 . . ?
C24 C26 H26C 109.5 . . ?
H26A C26 H26B 109.5 . . ?
H26A C26 H26C 109.5 . . ?
H26B C26 H26C 109.5 . . ?
C24 C27 H27A 109.5 . . ?
C24 C27 H27B 109.5 . . ?
C24 C27 H27C 109.5 . . ?
H27A C27 H27B 109.5 . . ?
H27A C27 H27C 109.5 . . ?
H27B C27 H27C 109.5 . . ?
P1 B1 P2 110.5(6) . . ?
C1 B1 P1 116.7(8) . . ?
C1 B1 P2 132.0(8) . . ?
O1 Al1 O2 109.0(5) . . ?
O1 Al1 O3 106.5(7) . . ?
O1 Al1 O4 110.1(6) . . ?
O1 Al1 O3A 118.9(13) . . ?
O1 Al1 O4A 101.3(15) . . ?
O2 Al1 O3 106.3(6) . . ?
O2 Al1 O3A 119.8(14) . . ?
O2 Al1 O4A 98.9(15) . . ?
O4 Al1 O2 113.5(7) . . ?
O4 Al1 O3 111.1(9) . . ?
O3A Al1 O4A 104.8(18) . . ?
C28 O1 Al1 156.4(9) . . ?
C32 O2 Al1 155.1(10) . . ?
C36 O3 Al1 156.3(13) . . ?
C40 O4 Al1 157.0(13) . . ?
O1 C28 C29 109.1(11) . . ?
O1 C28 C30 110.5(12) . . ?
O1 C28 C31 111.3(11) . . ?
C29 C28 C30 109.1(12) . . ?
C29 C28 C31 107.1(11) . . ?
C31 C28 C30 109.6(11) . . ?
F1 C29 C28 111.5(13) . . ?
F2 C29 F1 107.3(12) . . ?
F2 C29 F3 107.3(14) . . ?
F2 C29 C28 111.3(13) . . ?
F3 C29 F1 108.1(14) . . ?
F3 C29 C28 111.1(12) . . ?
F4 C30 F6 107.7(15) . . ?
F4 C30 C28 109.5(13) . . ?
F5 C30 F4 110.2(15) . . ?
F5 C30 F6 108.5(15) . . ?
F5 C30 C28 109.5(14) . . ?
F6 C30 C28 111.4(13) . . ?
F7 C31 C28 109.0(12) . . ?
F8 C31 F7 105.5(12) . . ?
F8 C31 C28 111.4(11) . . ?
F9 C31 F7 108.2(12) . . ?
F9 C31 F8 107.1(13) . . ?
F9 C31 C28 115.2(12) . . ?
O2 C32 C33 108.6(11) . . ?
O2 C32 C34 111.0(13) . . ?
O2 C32 C35 109.5(11) . . ?
C34 C32 C33 108.7(13) . . ?
C34 C32 C35 113.7(13) . . ?
C35 C32 C33 105.1(13) . . ?
F10 C33 F12 106.4(14) . . ?
F10 C33 C32 109.9(13) . . ?
F11 C33 F10 106.8(15) . . ?
F11 C33 F12 108.4(14) . . ?
F11 C33 C32 113.9(14) . . ?
F12 C33 C32 111.2(13) . . ?
F13 C34 C32 111.3(14) . . ?
F14 C34 F13 105.2(15) . . ?
F14 C34 F15 108.2(15) . . ?
F14 C34 C32 111.9(16) . . ?
F15 C34 F13 105.9(15) . . ?
F15 C34 C32 113.8(14) . . ?
F16 C35 F18 104.0(13) . . ?
F16 C35 C32 113.8(13) . . ?
F17 C35 F16 107.5(13) . . ?
F17 C35 F18 107.6(14) . . ?
F17 C35 C32 114.4(13) . . ?
F18 C35 C32 108.9(13) . . ?
O3 C36 C37 106.5(14) . . ?
O3 C36 C38 112.1(12) . . ?
O3 C36 C39 111.6(15) . . ?
C37 C36 C39 108.3(11) . . ?
C38 C36 C37 109.3(14) . . ?
C38 C36 C39 109.0(12) . . ?
F19 C37 F20 106.3(17) . . ?
F19 C37 F21 109.5(19) . . ?
F19 C37 C36 112.2(14) . . ?
F20 C37 C36 111.3(17) . . ?
F21 C37 F20 107.9(17) . . ?
F21 C37 C36 109.5(16) . . ?
F22 C38 C36 109.3(14) . . ?
F23 C38 F22 108.5(15) . . ?
F23 C38 C36 109.3(13) . . ?
F24 C38 F22 108.9(15) . . ?
F24 C38 F23 108.5(15) . . ?
F24 C38 C36 112.2(13) . . ?
F25 C39 F26 111.2(17) . . ?
F25 C39 F27 104.9(13) . . ?
F25 C39 C36 113.1(12) . . ?
F26 C39 F27 107.5(16) . . ?
F26 C39 C36 109.6(15) . . ?
F27 C39 C36 110.3(14) . . ?
O4 C40 C41 109.4(13) . . ?
O4 C40 C42 111.9(16) . . ?
O4 C40 C43 104.8(12) . . ?
C42 C40 C41 109.6(12) . . ?
C43 C40 C41 110.0(13) . . ?
C43 C40 C42 111.1(13) . . ?
F28 C41 F29 109.1(14) . . ?
F28 C41 C40 109.0(13) . . ?
F29 C41 C40 108.9(12) . . ?
F30 C41 F28 107.2(13) . . ?
F30 C41 F29 113.0(16) . . ?
F30 C41 C40 109.6(13) . . ?
F31 C42 F32 106(2) . . ?
F31 C42 F33 112(2) . . ?
F31 C42 C40 111.4(15) . . ?
F32 C42 F33 110.3(18) . . ?
F32 C42 C40 107.9(16) . . ?
F33 C42 C40 108.8(15) . . ?
F34 C43 F36 106.7(14) . . ?
F34 C43 C40 112.5(13) . . ?
F35 C43 F34 103.3(13) . . ?
F35 C43 F36 111.1(14) . . ?
F35 C43 C40 112.7(13) . . ?
F36 C43 C40 110.2(14) . . ?
C36A O3A Al1 141(2) . . ?
O3A C36A C37A 119(2) . . ?
O3A C36A C38A 111(2) . . ?
O3A C36A C39A 104(2) . . ?
C37A C36A C38A 107(2) . . ?
C37A C36A C39A 107(2) . . ?
C38A C36A C39A 110(2) . . ?
F20A C37A C36A 112(3) . . ?
F20A C37A F21A 109(4) . . ?
F20A C37A F19A 108(3) . . ?
F21A C37A C36A 111(3) . . ?
F21A C37A F19A 108(4) . . ?
F19A C37A C36A 109(3) . . ?
F24A C38A C36A 109(3) . . ?
F24A C38A F22A 114(3) . . ?
F22A C38A C36A 103(3) . . ?
F23A C38A C36A 109(3) . . ?
F23A C38A F24A 106(4) . . ?
F23A C38A F22A 116(4) . . ?
F27A C39A C36A 106(3) . . ?
F25A C39A C36A 110(3) . . ?
F25A C39A F27A 113(3) . . ?
F25A C39A F26A 109(3) . . ?
F26A C39A C36A 107(3) . . ?
F26A C39A F27A 112(4) . . ?
C40A O4A Al1 154(3) . . ?
O4A C40A C41A 109(3) . . ?
O4A C40A C42A 115(3) . . ?
O4A C40A C43A 107(3) . . ?
C41A C40A C42A 113(2) . . ?
C41A C40A C43A 109(3) . . ?
C42A C40A C43A 104(2) . . ?
F28A C41A C40A 109(4) . . ?
F28A C41A F30A 106(4) . . ?
F28A C41A F29A 111(4) . . ?
F30A C41A C40A 112(3) . . ?
F29A C41A C40A 109(3) . . ?
F29A C41A F30A 111(4) . . ?
F31A C42A C40A 113(3) . . ?
F31A C42A F32A 107(3) . . ?
F31A C42A F33A 110(4) . . ?
F32A C42A C40A 109(3) . . ?
F32A C42A F33A 109(4) . . ?
F33A C42A C40A 109(3) . . ?
F36A C43A C40A 109(3) . . ?
F36A C43A F34A 114(4) . . ?
F36A C43A F35A 117(4) . . ?
F34A C43A C40A 109(3) . . ?
F35A C43A C40A 108(3) . . ?
F35A C43A F34A 99(4) . . ?

loop_
_geom_bond_atom_site_label_1
_geom_bond_atom_site_label_2
_geom_bond_distance
_geom_bond_site_symmetry_2
_geom_bond_publ_flag
P1 C12 1.889(12) . ?
P1 C16 1.891(13) . ?
P1 B1 1.821(12) . ?
P2 C20 1.912(12) . ?
P2 C24 1.890(11) . ?
P2 B1 1.939(12) . ?
N1 C1 1.360(14) . ?
N1 C2 1.374(14) . ?
N1 C4 1.494(14) . ?
N2 C1 1.361(14) . ?
N2 C3 1.391(14) . ?
N2 C9 1.491(15) . ?
C1 B1 1.613(15) . ?
C2 C3 1.336(18) . ?
C2 C7 1.511(16) . ?
C3 C8 1.507(16) . ?
C4 H4 1.0000 . ?
C4 C5 1.517(16) . ?
C4 C6 1.513(16) . ?
C5 H5A 0.9800 . ?
C5 H5B 0.9800 . ?
C5 H5C 0.9800 . ?
C6 H6A 0.9800 . ?
C6 H6B 0.9800 . ?
C6 H6C 0.9800 . ?
C7 H7A 0.9800 . ?
C7 H7B 0.9800 . ?
C7 H7C 0.9800 . ?
C8 H8A 0.9800 . ?
C8 H8B 0.9800 . ?
C8 H8C 0.9800 . ?
C9 H9 1.0000 . ?
C9 C10 1.528(18) . ?
C9 C11 1.524(16) . ?
C10 H10A 0.9800 . ?
C10 H10B 0.9800 . ?
C10 H10C 0.9800 . ?
C11 H11A 0.9800 . ?
C11 H11B 0.9800 . ?
C11 H11C 0.9800 . ?
C12 C13 1.546(19) . ?
C12 C14 1.518(18) . ?
C12 C15 1.553(16) . ?
C13 H13A 0.9800 . ?
C13 H13B 0.9800 . ?
C13 H13C 0.9800 . ?
C14 H14A 0.9800 . ?
C14 H14B 0.9800 . ?
C14 H14C 0.9800 . ?
C15 H15A 0.9800 . ?
C15 H15B 0.9800 . ?
C15 H15C 0.9800 . ?
C16 C17 1.53(2) . ?
C16 C18 1.54(2) . ?
C16 C19 1.557(18) . ?
C17 H17A 0.9800 . ?
C17 H17B 0.9800 . ?
C17 H17C 0.9800 . ?
C18 H18A 0.9800 . ?
C18 H18B 0.9800 . ?
C18 H18C 0.9800 . ?
C19 H19A 0.9800 . ?
C19 H19B 0.9800 . ?
C19 H19C 0.9800 . ?
C20 C21 1.539(17) . ?
C20 C22 1.522(19) . ?
C20 C23 1.549(17) . ?
C21 H21A 0.9800 . ?
C21 H21B 0.9800 . ?
C21 H21C 0.9800 . ?
C22 H22A 0.9800 . ?
C22 H22B 0.9800 . ?
C22 H22C 0.9800 . ?
C23 H23A 0.9800 . ?
C23 H23B 0.9800 . ?
C23 H23C 0.9800 . ?
C24 C25 1.542(16) . ?
C24 C26 1.524(16) . ?
C24 C27 1.528(15) . ?
C25 H25A 0.9800 . ?
C25 H25B 0.9800 . ?
C25 H25C 0.9800 . ?
C26 H26A 0.9800 . ?
C26 H26B 0.9800 . ?
C26 H26C 0.9800 . ?
C27 H27A 0.9800 . ?
C27 H27B 0.9800 . ?
C27 H27C 0.9800 . ?
Al1 O1 1.695(9) . ?
Al1 O2 1.705(9) . ?
Al1 O3 1.716(12) . ?
Al1 O4 1.695(10) . ?
Al1 O3A 1.72(2) . ?
Al1 O4A 1.75(2) . ?
F1 C29 1.350(18) . ?
F2 C29 1.306(17) . ?
F3 C29 1.325(18) . ?
F4 C30 1.311(18) . ?
F5 C30 1.30(2) . ?
F6 C30 1.34(2) . ?
F7 C31 1.353(18) . ?
F8 C31 1.318(18) . ?
F9 C31 1.312(17) . ?
F10 C33 1.343(19) . ?
F11 C33 1.27(2) . ?
F12 C33 1.351(19) . ?
F13 C34 1.38(2) . ?
F14 C34 1.29(2) . ?
F15 C34 1.31(2) . ?
F16 C35 1.341(17) . ?
F17 C35 1.306(17) . ?
F18 C35 1.35(2) . ?
F19 C37 1.301(19) . ?
F20 C37 1.324(17) . ?
F21 C37 1.309(17) . ?
F22 C38 1.310(17) . ?
F23 C38 1.302(17) . ?
F24 C38 1.298(16) . ?
F25 C39 1.310(16) . ?
F26 C39 1.313(17) . ?
F27 C39 1.356(17) . ?
F28 C41 1.351(15) . ?
F29 C41 1.358(15) . ?
F30 C41 1.350(16) . ?
F31 C42 1.322(19) . ?
F32 C42 1.346(18) . ?
F33 C42 1.351(18) . ?
F34 C43 1.354(15) . ?
F35 C43 1.350(16) . ?
F36 C43 1.369(16) . ?
O1 C28 1.342(15) . ?
O2 C32 1.321(15) . ?
O3 C36 1.356(18) . ?
O4 C40 1.348(16) . ?
C28 C29 1.55(2) . ?
C28 C30 1.569(19) . ?
C28 C31 1.559(18) . ?
C32 C33 1.60(2) . ?
C32 C34 1.49(2) . ?
C32 C35 1.553(19) . ?
C36 C37 1.56(2) . ?
C36 C38 1.556(19) . ?
C36 C39 1.573(18) . ?
C40 C41 1.554(19) . ?
C40 C42 1.538(19) . ?
C40 C43 1.518(17) . ?
O3A C36A 1.37(3) . ?
C36A C37A 1.55(2) . ?
C36A C38A 1.56(2) . ?
C36A C39A 1.58(2) . ?
C37A F20A 1.30(2) . ?
C37A F21A 1.31(2) . ?
C37A F19A 1.33(2) . ?
C38A F24A 1.31(2) . ?
C38A F22A 1.31(2) . ?
C38A F23A 1.30(2) . ?
C39A F27A 1.32(2) . ?
C39A F25A 1.31(2) . ?
C39A F26A 1.32(2) . ?
O4A C40A 1.36(3) . ?
C40A C41A 1.54(2) . ?
C40A C42A 1.54(2) . ?
C40A C43A 1.55(2) . ?
C41A F28A 1.36(2) . ?
C41A F30A 1.36(2) . ?
C41A F29A 1.36(2) . ?
C42A F31A 1.34(2) . ?
C42A F32A 1.34(2) . ?
C42A F33A 1.35(2) . ?
C43A F36A 1.35(2) . ?
C43A F34A 1.36(2) . ?
C43A F35A 1.35(2) . ?
